data_4313505
loop_
_publ_author_name
'Jos\'e S. Casas'
'Eduardo E. Castellano'
'J. Ellena'
'Mar\'ia S. Garc\'ia Tasende'
'Agust\'in S\'anchez'
'Jos\'e Sordo'
'Mar\'ia J. Vidarte'

_publ_section_title
;
 Compositional and Structural Variety of Diphenyllead(IV) Complexes
 Obtained by Reaction of Diphenyllead Dichloride with Thiosemicarbazones
;
_journal_name_full 'Inorganic Chemistry'
_journal_page_first 2584
_journal_page_last 2595
_journal_paper_doi 10.1021/ic026219r
_journal_volume 42
_journal_year 2003
_chemical_formula_sum 'C21 H21 Cl2 N3 Pb S'
_chemical_formula_weight 625.56
_chemical_name_systematic
;
  ?
;
_space_group_IT_number 2
_symmetry_cell_setting triclinic
_symmetry_space_group_name_Hall '-P 1'
_symmetry_space_group_name_H-M 'P -1'
_atom_sites_solution_hydrogens geom
_atom_sites_solution_primary direct
_atom_sites_solution_secondary difmap
_audit_creation_method SHELXL-97
_cell_angle_alpha 90.6640(10)
_cell_angle_beta 94.6720(10)
_cell_angle_gamma 92.4770(10)
_cell_formula_units_Z 2
_cell_length_a 8.5712(2)
_cell_length_b 9.1760(2)
_cell_length_c 14.1713(3)
_cell_measurement_reflns_used 27349
_cell_measurement_temperature 293(2)
_cell_measurement_theta_max 27.485
_cell_measurement_theta_min 0.998
_cell_volume 1109.69(4)
_computing_cell_refinement 'HKL Scalepack (Otwinowski & Minor 1997)'
_computing_data_collection 'Collect (Nonius BV, 1997-2000)'
_computing_data_reduction 'HKL Denzo and Scalepack (Otwinowski & Minor 1997)'
_computing_molecular_graphics 'Ortep-3 for Windows (Farrugia, 1997)'
_computing_publication_material 'WinGX publication routines (Farrugia, 1999)'
_computing_structure_refinement 'SHELXL-97 (Sheldrick, 1997)'
_computing_structure_solution 'SHELXS-97 (Sheldrick, 1997)'
_diffrn_ambient_temperature 293(2)
_diffrn_detector_area_resol_mean 9
_diffrn_measured_fraction_theta_full 0.999
_diffrn_measured_fraction_theta_max 0.999
_diffrn_measurement_device_type KappaCCD
_diffrn_measurement_method KappaCCD
_diffrn_radiation_monochromator graphite
_diffrn_radiation_source 'fine-focus sealed tube'
_diffrn_radiation_type MoK\a
_diffrn_radiation_wavelength 0.71073
_diffrn_reflns_av_R_equivalents 0.0694
_diffrn_reflns_av_sigmaI/netI 0.0314
_diffrn_reflns_limit_h_max 10
_diffrn_reflns_limit_h_min -10
_diffrn_reflns_limit_k_max 10
_diffrn_reflns_limit_k_min -10
_diffrn_reflns_limit_l_max 16
_diffrn_reflns_limit_l_min -16
_diffrn_reflns_number 24792
_diffrn_reflns_theta_full 25.00
_diffrn_reflns_theta_max 25.00
_diffrn_reflns_theta_min 1.44
_diffrn_standards_decay_% negligible
_exptl_absorpt_coefficient_mu 7.948
_exptl_absorpt_correction_T_max 0.927
_exptl_absorpt_correction_T_min 0.870
_exptl_absorpt_correction_type multi-scan
_exptl_absorpt_process_details
;
multi-scan from symmetry-related measurements
SORTAV (Blessing, 1995)
;
_exptl_crystal_colour colorless
_exptl_crystal_density_diffrn 1.872
_exptl_crystal_density_method 'not measured'
_exptl_crystal_description Prism
_exptl_crystal_F_000 600
_exptl_crystal_size_max 0.10
_exptl_crystal_size_mid 0.10
_exptl_crystal_size_min 0.06
_refine_diff_density_max 0.660
_refine_diff_density_min -1.985
_refine_diff_density_rms 0.295
_refine_ls_extinction_method none
_refine_ls_goodness_of_fit_ref 1.288
_refine_ls_hydrogen_treatment mixed
_refine_ls_matrix_type full
_refine_ls_number_parameters 253
_refine_ls_number_reflns 3905
_refine_ls_number_restraints 0
_refine_ls_restrained_S_all 1.288
_refine_ls_R_factor_all 0.0262
_refine_ls_R_factor_gt 0.0245
_refine_ls_shift/su_max 0.001
_refine_ls_shift/su_mean 0.000
_refine_ls_structure_factor_coef Fsqd
_refine_ls_weighting_details 'calc w=1/[\s^2^(Fo^2^)+(0.0473P)^2^+0.3006P] where P=(Fo^2^+2Fc^2^)/3'
_refine_ls_weighting_scheme calc
_refine_ls_wR_factor_gt 0.0731
_refine_ls_wR_factor_ref 0.0808
_reflns_number_gt 3814
_reflns_number_total 3905
_reflns_threshold_expression >2sigma(I)
_cod_data_source_file ic026219r_2.cif
_cod_data_source_block '[PbPh2Cl2(HATSC)]'
_cod_depositor_comments
;
The following automatic conversions were performed:

'_symmetry_cell_setting' value 'Triclinic' changed to 'triclinic'
according to the built-in table from CIF Core dictionary named
'cif_core.dic' version 2.4.1 from
2010-06-29.

'_exptl_absorpt_correction_type' value 'multiscan'
changed to 'multi-scan' according to the built-in table from CIF Core
dictionary named 'cif_core.dic' version 2.4.1 from 2010-06-29.

Automatic conversion script
Id: cif_fix_values 1646 2011-03-28 12:23:43Z adriana 
;
_cod_database_code 4313505

loop_
_symmetry_equiv_pos_as_xyz
'x, y, z'
'-x, -y, -z'

loop_
_atom_site_label
_atom_site_type_symbol
_atom_site_fract_x
_atom_site_fract_y
_atom_site_fract_z
_atom_site_U_iso_or_equiv
_atom_site_adp_type
_atom_site_occupancy
_atom_site_symmetry_multiplicity
_atom_site_calc_flag
_atom_site_refinement_flags
_atom_site_disorder_assembly
_atom_site_disorder_group
Pb Pb 0.082805(14) -0.042645(14) -0.140673(9) 0.03421(9) Uani 1 1 d . . .
Cl1 Cl -0.16420(13) 0.09058(13) -0.05553(8) 0.0375(2) Uani 1 1 d . . .
Cl2 Cl -0.02285(16) 0.03127(16) -0.31379(9) 0.0536(3) Uani 1 1 d . . .
S S 0.34226(15) -0.19136(14) -0.18819(10) 0.0451(3) Uani 1 1 d . . .
N1 N 0.6079(5) -0.0713(7) -0.2355(4) 0.0599(13) Uani 1 1 d . . .
H1A H 0.6646 -0.0170 -0.2695 0.072 Uiso 1 1 calc R . .
H1B H 0.6515 -0.1218 -0.1907 0.072 Uiso 1 1 calc R . .
N2 N 0.3906(5) 0.0027(5) -0.3220(3) 0.0430(9) Uani 1 1 d . . .
H2 H 0.2910 -0.0008 -0.3363 0.052 Uiso 1 1 calc R . .
N3 N 0.4903(5) 0.0910(5) -0.3708(3) 0.0441(10) Uani 1 1 d . . .
C1 C 0.4546(6) -0.0771(5) -0.2520(3) 0.0394(10) Uani 1 1 d . . .
C2 C 0.4325(6) 0.1616(6) -0.4420(4) 0.0445(11) Uani 1 1 d . . .
C3 C 0.5458(6) 0.2524(6) -0.4924(4) 0.0473(11) Uani 1 1 d . . .
C4 C 0.7038(6) 0.2560(7) -0.4634(4) 0.0594(13) Uani 1 1 d . . .
H4 H 0.7398 0.2010 -0.4121 0.071 Uiso 1 1 calc R . .
C5 C 0.8088(8) 0.3411(8) -0.5105(5) 0.0754(18) Uani 1 1 d . . .
H5 H 0.9149 0.3416 -0.4906 0.090 Uiso 1 1 calc R . .
C6 C 0.7600(8) 0.4243(7) -0.5855(4) 0.0701(17) Uani 1 1 d . . .
H6 H 0.8318 0.4813 -0.6164 0.084 Uiso 1 1 calc R . .
C7 C 0.6034(8) 0.4223(7) -0.6145(4) 0.0677(16) Uani 1 1 d . . .
H7 H 0.5686 0.4785 -0.6655 0.081 Uiso 1 1 calc R . .
C8 C 0.4975(7) 0.3383(7) -0.5689(4) 0.0571(13) Uani 1 1 d . . .
H8 H 0.3917 0.3386 -0.5895 0.069 Uiso 1 1 calc R . .
C9 C 0.2606(8) 0.1538(11) -0.4773(6) 0.077(2) Uani 1 1 d . . .
H9A H 0.2120 0.0650 -0.4565 0.116 Uiso 1 1 d R . .
H9B H 0.2507 0.1560 -0.5453 0.116 Uiso 1 1 d R . .
H9C H 0.2102 0.2357 -0.4525 0.116 Uiso 1 1 d R . .
C11 C 0.2225(5) 0.1625(5) -0.1262(3) 0.0327(9) Uani 1 1 d . . .
C12 C 0.1611(6) 0.2855(5) -0.1675(3) 0.0415(10) Uani 1 1 d . . .
H12 H 0.0611 0.2823 -0.1985 0.050 Uiso 1 1 calc R . .
C13 C 0.2534(6) 0.4144(5) -0.1614(4) 0.0478(11) Uani 1 1 d . . .
H13 H 0.2150 0.4988 -0.1885 0.057 Uiso 1 1 calc R . .
C14 C 0.4004(7) 0.4173(6) -0.1158(4) 0.0514(12) Uani 1 1 d . . .
H14 H 0.4610 0.5041 -0.1123 0.062 Uiso 1 1 calc R . .
C15 C 0.4601(6) 0.2942(6) -0.0748(4) 0.0535(12) Uani 1 1 d . . .
H15 H 0.5605 0.2977 -0.0442 0.064 Uiso 1 1 calc R . .
C16 C 0.3689(6) 0.1638(5) -0.0793(4) 0.0432(11) Uani 1 1 d . . .
H16 H 0.4067 0.0799 -0.0511 0.052 Uiso 1 1 calc R . .
C21 C -0.0477(5) -0.2547(5) -0.1573(4) 0.0360(9) Uani 1 1 d . . .
C22 C -0.0949(6) -0.3287(6) -0.0812(4) 0.0540(13) Uani 1 1 d . . .
H22 H -0.0776 -0.2881 -0.0206 0.065 Uiso 1 1 calc R . .
C23 C -0.1691(8) -0.4654(7) -0.0951(5) 0.0696(17) Uani 1 1 d . . .
H23 H -0.2005 -0.5170 -0.0433 0.084 Uiso 1 1 calc R . .
C24 C -0.1969(7) -0.5257(6) -0.1846(5) 0.0594(15) Uani 1 1 d . . .
H24 H -0.2481 -0.6168 -0.1935 0.071 Uiso 1 1 calc R . .
C25 C -0.1478(7) -0.4495(6) -0.2606(4) 0.0601(14) Uani 1 1 d . . .
H25 H -0.1662 -0.4896 -0.3213 0.072 Uiso 1 1 calc R . .
C26 C -0.0712(6) -0.3134(6) -0.2477(4) 0.0497(11) Uani 1 1 d . . .
H26 H -0.0363 -0.2628 -0.2991 0.060 Uiso 1 1 calc R . .

loop_
_atom_site_aniso_label
_atom_site_aniso_U_11
_atom_site_aniso_U_22
_atom_site_aniso_U_33
_atom_site_aniso_U_23
_atom_site_aniso_U_13
_atom_site_aniso_U_12
Pb 0.02984(13) 0.03126(13) 0.04067(13) 0.00073(8) -0.00021(8) -0.00278(8)
Cl1 0.0306(5) 0.0397(6) 0.0420(6) 0.0041(4) 0.0002(4) 0.0045(4)
Cl2 0.0513(7) 0.0613(8) 0.0454(6) 0.0121(5) -0.0112(5) -0.0061(6)
S 0.0398(6) 0.0355(6) 0.0617(8) 0.0046(5) 0.0125(6) 0.0056(5)
N1 0.033(2) 0.085(4) 0.061(3) 0.022(2) -0.0004(19) -0.005(2)
N2 0.034(2) 0.047(2) 0.048(2) 0.0036(18) 0.0026(16) -0.0024(17)
N3 0.041(2) 0.049(2) 0.042(2) -0.0003(18) 0.0045(18) -0.0041(19)
C1 0.036(2) 0.041(2) 0.041(2) -0.0056(18) 0.0007(18) -0.0008(19)
C2 0.042(3) 0.048(3) 0.043(3) -0.002(2) 0.004(2) 0.003(2)
C3 0.051(3) 0.046(3) 0.046(3) -0.005(2) 0.007(2) 0.002(2)
C4 0.047(3) 0.069(4) 0.061(3) 0.010(3) 0.002(2) -0.003(3)
C5 0.059(4) 0.090(5) 0.077(4) 0.002(4) 0.011(3) -0.017(3)
C6 0.082(4) 0.070(4) 0.061(3) 0.000(3) 0.029(3) -0.014(3)
C7 0.089(5) 0.068(4) 0.049(3) 0.010(3) 0.024(3) 0.006(3)
C8 0.064(3) 0.062(3) 0.047(3) 0.005(2) 0.011(2) 0.010(3)
C9 0.044(3) 0.106(6) 0.081(5) 0.032(4) -0.007(3) -0.004(4)
C11 0.028(2) 0.031(2) 0.039(2) 0.0029(17) 0.0048(17) -0.0041(17)
C12 0.038(2) 0.035(2) 0.052(3) 0.0049(19) 0.001(2) 0.0043(19)
C13 0.052(3) 0.035(2) 0.057(3) 0.008(2) 0.007(2) -0.003(2)
C14 0.045(3) 0.037(3) 0.072(3) 0.005(2) 0.007(2) -0.010(2)
C15 0.034(2) 0.049(3) 0.075(3) -0.002(2) -0.004(2) -0.009(2)
C16 0.035(2) 0.036(2) 0.057(3) 0.003(2) -0.005(2) 0.0017(19)
C21 0.025(2) 0.034(2) 0.048(3) -0.0057(19) 0.0032(18) -0.0006(17)
C22 0.059(3) 0.051(3) 0.053(3) -0.012(2) 0.020(2) -0.019(2)
C23 0.077(4) 0.057(4) 0.076(4) -0.010(3) 0.031(3) -0.027(3)
C24 0.044(3) 0.038(3) 0.094(4) -0.011(3) 0.005(3) -0.014(2)
C25 0.063(3) 0.051(3) 0.062(3) -0.015(2) -0.012(3) -0.001(3)
C26 0.055(3) 0.043(3) 0.049(3) -0.003(2) -0.006(2) -0.004(2)

loop_
_atom_type_symbol
_atom_type_description
_atom_type_scat_dispersion_real
_atom_type_scat_dispersion_imag
_atom_type_scat_source
C C 0.0033 0.0016 'International Tables Vol C Tables 4.2.6.8 and 6.1.1.4'
H H 0.0000 0.0000 'International Tables Vol C Tables 4.2.6.8 and 6.1.1.4'
N N 0.0061 0.0033 'International Tables Vol C Tables 4.2.6.8 and 6.1.1.4'
S S 0.1246 0.1234 'International Tables Vol C Tables 4.2.6.8 and 6.1.1.4'
Cl Cl 0.1484 0.1585 'International Tables Vol C Tables 4.2.6.8 and 6.1.1.4'
Pb Pb -3.3944 10.1111 'International Tables Vol C Tables 4.2.6.8 and 6.1.1.4'

loop_
_geom_angle_atom_site_label_1
_geom_angle_atom_site_label_2
_geom_angle_atom_site_label_3
_geom_angle
_geom_angle_site_symmetry_1
_geom_angle_site_symmetry_3
_geom_angle_publ_flag
C11 Pb C21 177.18(13) . . ?
C11 Pb Cl2 89.66(13) . . ?
C21 Pb Cl2 90.66(13) . . ?
C11 Pb S 91.02(12) . . ?
C21 Pb S 86.16(12) . . ?
Cl2 Pb S 98.14(4) . . ?
C11 Pb Cl1 89.89(12) . . ?
C21 Pb Cl1 92.89(12) . . ?
Cl2 Pb Cl1 93.15(4) . . ?
S Pb Cl1 168.68(4) . . ?
C11 Pb Cl1 88.15(12) . 2 ?
C21 Pb Cl1 91.94(13) . 2 ?
Cl2 Pb Cl1 171.18(4) . 2 ?
S Pb Cl1 90.45(4) . 2 ?
Cl1 Pb Cl1 78.31(3) . 2 ?
Pb Cl1 Pb 101.69(3) . 2 ?
C1 S Pb 108.21(17) . . ?
C1 N2 N3 117.6(4) . . ?
C2 N3 N2 118.6(4) . . ?
N1 C1 N2 118.5(5) . . ?
N1 C1 S 120.1(4) . . ?
N2 C1 S 121.4(4) . . ?
N3 C2 C3 116.0(5) . . ?
N3 C2 C9 124.1(5) . . ?
C3 C2 C9 119.9(5) . . ?
C4 C3 C8 117.7(5) . . ?
C4 C3 C2 120.6(5) . . ?
C8 C3 C2 121.7(5) . . ?
C3 C4 C5 120.3(6) . . ?
C6 C5 C4 121.5(6) . . ?
C5 C6 C7 118.8(6) . . ?
C6 C7 C8 120.7(6) . . ?
C7 C8 C3 121.1(6) . . ?
C16 C11 C12 122.4(4) . . ?
C16 C11 Pb 119.1(4) . . ?
C12 C11 Pb 118.4(3) . . ?
C11 C12 C13 118.1(5) . . ?
C14 C13 C12 120.3(5) . . ?
C13 C14 C15 121.2(5) . . ?
C14 C15 C16 119.6(5) . . ?
C11 C16 C15 118.5(5) . . ?
C22 C21 C26 121.4(5) . . ?
C22 C21 Pb 121.5(3) . . ?
C26 C21 Pb 117.0(4) . . ?
C21 C22 C23 119.2(5) . . ?
C24 C23 C22 120.8(6) . . ?
C25 C24 C23 119.2(5) . . ?
C24 C25 C26 120.7(5) . . ?
C21 C26 C25 118.7(5) . . ?

loop_
_geom_bond_atom_site_label_1
_geom_bond_atom_site_label_2
_geom_bond_distance
_geom_bond_site_symmetry_2
_geom_bond_publ_flag
Pb C11 2.185(5) . ?
Pb C21 2.203(5) . ?
Pb Cl2 2.6511(12) . ?
Pb S 2.7832(12) . ?
Pb Cl1 2.8352(11) . ?
Pb Cl1 2.8549(11) 2 ?
Cl1 Pb 2.8549(11) 2 ?
S C1 1.708(5) . ?
N1 C1 1.315(7) . ?
N2 C1 1.336(7) . ?
N2 N3 1.384(7) . ?
N3 C2 1.283(7) . ?
C2 C3 1.484(7) . ?
C2 C9 1.516(8) . ?
C3 C4 1.382(8) . ?
C3 C8 1.394(8) . ?
C4 C5 1.383(8) . ?
C5 C6 1.364(10) . ?
C6 C7 1.371(9) . ?
C7 C8 1.371(8) . ?
C11 C16 1.371(7) . ?
C11 C12 1.382(7) . ?
C12 C13 1.392(7) . ?
C13 C14 1.368(8) . ?
C14 C15 1.375(8) . ?
C15 C16 1.399(7) . ?
C21 C22 1.361(7) . ?
C21 C26 1.381(7) . ?
C22 C23 1.386(7) . ?
C23 C24 1.376(9) . ?
C24 C25 1.375(9) . ?
C25 C26 1.389(8) . ?

loop_
_geom_torsion_atom_site_label_1
_geom_torsion_atom_site_label_2
_geom_torsion_atom_site_label_3
_geom_torsion_atom_site_label_4
_geom_torsion
_geom_torsion_site_symmetry_1
_geom_torsion_site_symmetry_2
_geom_torsion_site_symmetry_3
_geom_torsion_site_symmetry_4
_geom_torsion_publ_flag
C11 Pb Cl1 Pb -88.14(13) . . . 2 ?
C21 Pb Cl1 Pb 91.39(13) . . . 2 ?
Cl2 Pb Cl1 Pb -177.79(4) . . . 2 ?
S Pb Cl1 Pb 6.53(19) . . . 2 ?
Cl1 Pb Cl1 Pb 0.0 2 . . 2 ?
C11 Pb S C1 -34.6(2) . . . . ?
C21 Pb S C1 145.3(2) . . . . ?
Cl2 Pb S C1 55.18(17) . . . . ?
Cl1 Pb S C1 -129.2(2) . . . . ?
Cl1 Pb S C1 -122.78(17) 2 . . . ?
C1 N2 N3 C2 175.8(4) . . . . ?
N3 N2 C1 N1 -2.3(7) . . . . ?
N3 N2 C1 S -179.2(4) . . . . ?
Pb S C1 N1 137.7(4) . . . . ?
Pb S C1 N2 -45.4(4) . . . . ?
N2 N3 C2 C3 -179.0(4) . . . . ?
N2 N3 C2 C9 -0.5(9) . . . . ?
N3 C2 C3 C4 1.2(7) . . . . ?
C9 C2 C3 C4 -177.4(6) . . . . ?
N3 C2 C3 C8 -177.8(5) . . . . ?
C9 C2 C3 C8 3.6(8) . . . . ?
C8 C3 C4 C5 -0.8(9) . . . . ?
C2 C3 C4 C5 -179.9(6) . . . . ?
C3 C4 C5 C6 0.7(10) . . . . ?
C4 C5 C6 C7 -0.3(10) . . . . ?
C5 C6 C7 C8 0.0(9) . . . . ?
C6 C7 C8 C3 -0.2(9) . . . . ?
C4 C3 C8 C7 0.6(8) . . . . ?
C2 C3 C8 C7 179.6(5) . . . . ?
C21 Pb C11 C16 -46(3) . . . . ?
Cl2 Pb C11 C16 -142.3(4) . . . . ?
S Pb C11 C16 -44.1(4) . . . . ?
Cl1 Pb C11 C16 124.6(4) . . . . ?
Cl1 Pb C11 C16 46.3(4) 2 . . . ?
C21 Pb C11 C12 132(3) . . . . ?
Cl2 Pb C11 C12 35.8(4) . . . . ?
S Pb C11 C12 133.9(4) . . . . ?
Cl1 Pb C11 C12 -57.4(4) . . . . ?
Cl1 Pb C11 C12 -135.7(4) 2 . . . ?
C16 C11 C12 C13 0.6(7) . . . . ?
Pb C11 C12 C13 -177.4(3) . . . . ?
C11 C12 C13 C14 0.1(7) . . . . ?
C12 C13 C14 C15 -0.2(8) . . . . ?
C13 C14 C15 C16 -0.4(9) . . . . ?
C12 C11 C16 C15 -1.2(8) . . . . ?
Pb C11 C16 C15 176.8(4) . . . . ?
C14 C15 C16 C11 1.0(8) . . . . ?
C11 Pb C21 C22 110(3) . . . . ?
Cl2 Pb C21 C22 -153.9(4) . . . . ?
S Pb C21 C22 108.0(4) . . . . ?
Cl1 Pb C21 C22 -60.7(4) . . . . ?
Cl1 Pb C21 C22 17.7(4) 2 . . . ?
C11 Pb C21 C26 -67(3) . . . . ?
Cl2 Pb C21 C26 29.9(4) . . . . ?
S Pb C21 C26 -68.2(4) . . . . ?
Cl1 Pb C21 C26 123.1(4) . . . . ?
Cl1 Pb C21 C26 -158.5(4) 2 . . . ?
C26 C21 C22 C23 -0.5(9) . . . . ?
Pb C21 C22 C23 -176.5(5) . . . . ?
C21 C22 C23 C24 -0.8(10) . . . . ?
C22 C23 C24 C25 1.0(10) . . . . ?
C23 C24 C25 C26 0.0(9) . . . . ?
C22 C21 C26 C25 1.4(8) . . . . ?
Pb C21 C26 C25 177.6(4) . . . . ?
C24 C25 C26 C21 -1.2(8) . . . . ?
